data_4115096
loop_
_publ_author_name
'Bernhard J. Paul'
'Jerremey Willis'
'Theodore A. Martinot'
'Ion Ghiviriga'
'Khalil A. Abboud'
'Tomas Hudlicky'

_publ_section_title
;
 Synthesis, Structure, and Biological Evaluation of Novel N- and O-Linked
 Diinositols
;
_journal_name_full 'Journal of the American Chemical Society'
_journal_page_first 10416
_journal_page_last 10426
_journal_paper_doi 10.1021/ja0205378
_journal_volume 124
_journal_year 2002
_chemical_formula_sum 'C25 H31 Br2 N O8 S'
_chemical_formula_weight 665.39
_chemical_name_systematic
; 
 ? 
;
_space_group_IT_number 4
_symmetry_cell_setting monoclinic
_symmetry_space_group_name_Hall 'P 2yb'
_symmetry_space_group_name_H-M 'P 1 21 1'
_atom_sites_solution_hydrogens geom
_atom_sites_solution_primary direct
_atom_sites_solution_secondary difmap
_audit_creation_method SHELXL-97
_cell_angle_alpha 90.00
_cell_angle_beta 95.678(2)
_cell_angle_gamma 90.00
_cell_formula_units_Z 4
_cell_length_a 10.7288(6)
_cell_length_b 11.5841(6)
_cell_length_c 23.331(2)
_cell_measurement_temperature 193(2)
_cell_measurement_theta_max 28.0
_cell_measurement_theta_min 2.0
_cell_volume 2885.4(3)
_computing_cell_refinement 'Bruker SMART & SAINT (Bruker 1998)'
_computing_data_collection 'Bruker SMART (Bruker 1998)'
_computing_data_reduction 'Bruker SHELXTL (Bruker 2000)'
_computing_molecular_graphics 'Bruker SHELXTL'
_computing_publication_material 'Bruker SHELXTL'
_computing_structure_refinement 'Bruker SHELXTL'
_computing_structure_solution 'Bruker SHELXTL'
_diffrn_ambient_temperature 193(2)
_diffrn_measured_fraction_theta_full 0.999
_diffrn_measured_fraction_theta_max 0.999
_diffrn_measurement_device_type 'SMART CCD area detector'
_diffrn_measurement_method '\w scans'
_diffrn_radiation_monochromator graphite
_diffrn_radiation_source 'normal-focus sealed tube'
_diffrn_radiation_type MoK\a
_diffrn_radiation_wavelength 0.71073
_diffrn_reflns_av_R_equivalents 0.0730
_diffrn_reflns_av_sigmaI/netI 0.1617
_diffrn_reflns_limit_h_max 13
_diffrn_reflns_limit_h_min -13
_diffrn_reflns_limit_k_max 14
_diffrn_reflns_limit_k_min -15
_diffrn_reflns_limit_l_max 30
_diffrn_reflns_limit_l_min -29
_diffrn_reflns_number 26251
_diffrn_reflns_theta_full 27.50
_diffrn_reflns_theta_max 27.50
_diffrn_reflns_theta_min 1.75
_diffrn_standards_decay_% none
_diffrn_standards_number 0
_exptl_absorpt_coefficient_mu 2.928
_exptl_absorpt_correction_T_max 0.9012
_exptl_absorpt_correction_T_min 0.6431
_exptl_absorpt_correction_type analytical
_exptl_absorpt_process_details 'based on measured indexed crystal faces, SHELXTL (Bruker 1998)'
_exptl_crystal_colour colorless
_exptl_crystal_density_diffrn 1.532
_exptl_crystal_description needles
_exptl_crystal_F_000 1352
_exptl_crystal_size_max 0.24
_exptl_crystal_size_mid 0.04
_exptl_crystal_size_min 0.04
_refine_diff_density_max 0.513
_refine_diff_density_min -0.434
_refine_diff_density_rms 0.075
_refine_ls_abs_structure_details 'Flack H D (1983), Acta Cryst. A39, 876-881'
_refine_ls_abs_structure_Flack -0.009(5)
_refine_ls_extinction_method none
_refine_ls_goodness_of_fit_ref 0.814
_refine_ls_hydrogen_treatment mixed
_refine_ls_matrix_type full
_refine_ls_number_parameters 693
_refine_ls_number_reflns 13053
_refine_ls_number_restraints 1
_refine_ls_restrained_S_all 0.814
_refine_ls_R_factor_all 0.1237
_refine_ls_R_factor_gt 0.0437
_refine_ls_shift/su_max 0.002
_refine_ls_shift/su_mean 0.000
_refine_ls_structure_factor_coef Fsqd
_refine_ls_weighting_details 'calc w=1/[\s^2^(Fo^2^)+(0.0088P)^2^] where P=(Fo^2^+2Fc^2^)/3'
_refine_ls_weighting_scheme calc
_refine_ls_wR_factor_gt 0.0561
_refine_ls_wR_factor_ref 0.0683
_reflns_number_gt 6558
_reflns_number_total 13053
_reflns_threshold_expression I>2\s(I)
_cod_data_source_file ja0205378_s1.cif
_cod_data_source_block cmw3
_cod_database_code 4115096

loop_
_symmetry_equiv_pos_as_xyz
'x, y, z'
'-x, y+1/2, -z'

loop_
_atom_site_label
_atom_site_type_symbol
_atom_site_fract_x
_atom_site_fract_y
_atom_site_fract_z
_atom_site_U_iso_or_equiv
_atom_site_adp_type
_atom_site_occupancy
_atom_site_symmetry_multiplicity
_atom_site_calc_flag
_atom_site_refinement_flags
Br Br 0.38234(5) 0.75130(4) 0.17578(2) 0.03975(16) Uani 1 1 d .
Br' Br 0.29715(6) 0.99136(6) -0.23357(3) 0.0581(2) Uani 1 1 d .
S1 S 0.78454(12) 1.16052(12) 0.04148(6) 0.0306(3) Uani 1 1 d .
O1 O 0.5555(3) 0.9758(3) 0.00963(13) 0.0270(8) Uani 1 1 d .
O2 O 0.6910(3) 1.0920(3) 0.20146(14) 0.0386(9) Uani 1 1 d .
O3 O 0.6506(3) 0.8990(3) 0.20968(14) 0.0338(9) Uani 1 1 d .
O4 O 0.7466(3) 1.2063(3) -0.01487(15) 0.0485(11) Uani 1 1 d .
O5 O 0.8456(3) 1.0507(3) 0.04486(15) 0.0362(10) Uani 1 1 d .
O6 O 0.3638(3) 1.1627(3) -0.03014(14) 0.0353(9) Uani 1 1 d .
O7 O 0.2369(3) 1.0800(3) -0.10299(14) 0.0348(9) Uani 1 1 d .
O8 O 0.5559(3) 0.7920(3) -0.06923(17) 0.0350(10) Uani 1 1 d .
N1 N 0.6682(4) 1.1555(4) 0.08000(18) 0.0293(11) Uani 1 1 d .
C1 C 0.4640(5) 0.8797(4) 0.1444(2) 0.0276(13) Uani 1 1 d .
C1' C 0.3855(5) 0.9924(5) -0.1593(2) 0.0376(14) Uani 1 1 d .
C1" C 0.8870(4) 1.2639(4) 0.0762(2) 0.0304(13) Uani 1 1 d .
C2' C 0.4703(5) 0.9152(5) -0.1436(2) 0.0345(15) Uani 1 1 d .
H2'A H 0.4885 0.8583 -0.1709 0.041 Uiso 1 1 calc R
C2 C 0.4481(5) 0.9009(4) 0.0888(2) 0.0284(13) Uani 1 1 d .
H2A H 0.3984 0.8497 0.0643 0.034 Uiso 1 1 calc R
C2" C 0.8906(5) 1.2828(5) 0.1351(2) 0.0469(17) Uani 1 1 d .
H2"A H 0.8357 1.2424 0.1576 0.056 Uiso 1 1 calc R
C3 C 0.5065(4) 1.0038(4) 0.06305(19) 0.0233(12) Uani 1 1 d .
H3A H 0.4428 1.0666 0.0564 0.028 Uiso 1 1 calc R
C3' C 0.5406(5) 0.9111(4) -0.0850(2) 0.0276(13) Uani 1 1 d .
H3'A H 0.6251 0.9466 -0.0868 0.033 Uiso 1 1 calc R
C3" C 0.9750(6) 1.3612(6) 0.1600(3) 0.068(2) Uani 1 1 d .
H3"A H 0.9766 1.3754 0.2002 0.081 Uiso 1 1 calc R
C4' C 0.4710(4) 0.9775(4) -0.04117(19) 0.0236(12) Uani 1 1 d .
H4'A H 0.3920 0.9361 -0.0344 0.028 Uiso 1 1 calc R
C4 C 0.6183(4) 1.0480(4) 0.1020(2) 0.0239(13) Uani 1 1 d .
H4A H 0.6857 0.9884 0.1026 0.029 Uiso 1 1 calc R
C4" C 1.0582(5) 1.4206(5) 0.1290(3) 0.0448(17) Uani 1 1 d .
C5' C 0.4407(5) 1.0976(5) -0.0649(2) 0.0304(13) Uani 1 1 d .
H5'A H 0.5197 1.1407 -0.0699 0.036 Uiso 1 1 calc R
C5 C 0.5860(4) 1.0639(4) 0.1634(2) 0.0238(13) Uani 1 1 d .
H5A H 0.5218 1.1262 0.1644 0.029 Uiso 1 1 calc R
C5" C 1.1482(6) 1.5082(6) 0.1579(3) 0.085(3) Uani 1 1 d .
H5"1 H 1.1756 1.5611 0.1288 0.127 Uiso 1 1 calc R
H5"2 H 1.2212 1.4682 0.1772 0.127 Uiso 1 1 calc R
H5"3 H 1.1063 1.5520 0.1863 0.127 Uiso 1 1 calc R
C6' C 0.3563(5) 1.0925(5) -0.1227(2) 0.0318(13) Uani 1 1 d .
H6'A H 0.3615 1.1666 -0.1444 0.038 Uiso 1 1 calc R
C6 C 0.5366(4) 0.9541(4) 0.1879(2) 0.0260(13) Uani 1 1 d .
H6A H 0.4851 0.9725 0.2202 0.031 Uiso 1 1 calc R
C6" C 1.0536(5) 1.3981(5) 0.0714(3) 0.0473(17) Uani 1 1 d .
H6"A H 1.1119 1.4354 0.0494 0.057 Uiso 1 1 calc R
C7 C 0.8642(5) 0.9567(5) 0.2184(3) 0.061(2) Uani 1 1 d .
H7A H 0.8645 0.9451 0.1768 0.091 Uiso 1 1 calc R
H7B H 0.8909 0.8855 0.2387 0.091 Uiso 1 1 calc R
H7C H 0.9219 1.0194 0.2310 0.091 Uiso 1 1 calc R
C7' C 0.1915(5) 1.2756(4) -0.0740(2) 0.0422(16) Uani 1 1 d .
H7'1 H 0.2447 1.3048 -0.1026 0.063 Uiso 1 1 calc R
H7'2 H 0.1972 1.3274 -0.0406 0.063 Uiso 1 1 calc R
H7'3 H 0.1045 1.2718 -0.0911 0.063 Uiso 1 1 calc R
C7" C 0.9658(5) 1.3218(4) 0.0434(2) 0.0383(15) Uani 1 1 d .
H7"A H 0.9611 1.3106 0.0029 0.046 Uiso 1 1 calc R
C8 C 0.7223(5) 1.0067(5) 0.2947(2) 0.0459(16) Uani 1 1 d .
H8A H 0.6351 1.0262 0.2997 0.069 Uiso 1 1 calc R
H8B H 0.7771 1.0702 0.3091 0.069 Uiso 1 1 calc R
H8C H 0.7460 0.9362 0.3164 0.069 Uiso 1 1 calc R
C8' C 0.1562(5) 1.1035(5) -0.0112(2) 0.0506(16) Uani 1 1 d .
H8'1 H 0.0679 1.1041 -0.0267 0.076 Uiso 1 1 calc R
H8'2 H 0.1665 1.1487 0.0244 0.076 Uiso 1 1 calc R
H8'3 H 0.1831 1.0238 -0.0031 0.076 Uiso 1 1 calc R
C9 C 0.7359(5) 0.9872(5) 0.2316(2) 0.0417(15) Uani 1 1 d .
C9' C 0.2351(5) 1.1559(4) -0.0549(2) 0.0326(14) Uani 1 1 d .
BrA Br 0.88055(5) 1.09644(5) -0.54335(3) 0.04212(16) Uani 1 1 d .
Br'A Br 0.03269(6) 0.80963(6) -0.63698(4) 0.0769(3) Uani 1 1 d .
S1A S 0.57346(13) 0.67631(12) -0.36719(6) 0.0374(4) Uani 1 1 d .
O1A O 0.5173(3) 0.8508(3) -0.48145(14) 0.0310(9) Uani 1 1 d .
O2A O 0.9271(3) 0.7759(4) -0.39079(17) 0.0536(12) Uani 1 1 d .
O3A O 0.9346(3) 0.9670(3) -0.41661(16) 0.0491(11) Uani 1 1 d .
O4A O 0.5194(3) 0.7848(3) -0.35636(16) 0.0571(12) Uani 1 1 d .
O5A O 0.4964(3) 0.5791(3) -0.38452(15) 0.0431(10) Uani 1 1 d .
O6A O 0.4763(3) 0.6635(3) -0.57419(15) 0.0360(9) Uani 1 1 d .
O7A O 0.3306(3) 0.7361(3) -0.64306(14) 0.0425(10) Uani 1 1 d .
O8A O 0.3351(4) 1.0242(3) -0.49247(17) 0.0388(11) Uani 1 1 d .
N1A N 0.6712(4) 0.6879(4) -0.4150(2) 0.0358(13) Uani 1 1 d .
H1AA H 0.663(4) 0.633(4) -0.4405(19) 0.031(17) Uiso 1 1 d .
C1'A C 0.1790(5) 0.8152(5) -0.5853(2) 0.0389(15) Uani 1 1 d .
C1"A C 0.6638(5) 0.6351(5) -0.3032(2) 0.0369(15) Uani 1 1 d .
C1A C 0.8140(5) 0.9656(4) -0.5085(2) 0.0298(13) Uani 1 1 d .
C2"A C 0.6719(6) 0.7066(5) -0.2551(3) 0.0552(19) Uani 1 1 d .
H2"B H 0.6334 0.7805 -0.2571 0.066 Uiso 1 1 calc R
C2A C 0.6967(5) 0.9344(4) -0.5208(2) 0.0290(13) Uani 1 1 d .
H2AA H 0.6439 0.9798 -0.5471 0.035 Uiso 1 1 calc R
C2'A C 0.1966(5) 0.8995(5) -0.5466(3) 0.0401(16) Uani 1 1 d .
H2'B H 0.1352 0.9584 -0.5460 0.048 Uiso 1 1 calc R
C3"A C 0.7366(6) 0.6689(7) -0.2045(3) 0.067(2) Uani 1 1 d .
H3"B H 0.7435 0.7191 -0.1721 0.081 Uiso 1 1 calc R
C3A C 0.6438(4) 0.8285(4) -0.4945(2) 0.0304(13) Uani 1 1 d .
H3AA H 0.6448 0.7619 -0.5217 0.036 Uiso 1 1 calc R
C3'A C 0.3098(5) 0.9044(4) -0.5042(2) 0.0332(14) Uani 1 1 d .
H3'B H 0.2913 0.8650 -0.4678 0.040 Uiso 1 1 calc R
C4A C 0.7159(4) 0.7977(4) -0.4370(2) 0.0285(13) Uani 1 1 d .
H4AA H 0.7024 0.8600 -0.4086 0.034 Uiso 1 1 calc R
C4"A C 0.7921(6) 0.5603(7) -0.1990(3) 0.060(2) Uani 1 1 d .
C4'A C 0.4200(4) 0.8457(4) -0.5275(2) 0.0279(13) Uani 1 1 d .
H4'B H 0.4454 0.8898 -0.5614 0.033 Uiso 1 1 calc R
C5A C 0.8531(4) 0.7913(4) -0.4445(2) 0.0313(14) Uani 1 1 d .
H5AA H 0.8683 0.7254 -0.4706 0.038 Uiso 1 1 calc R
C5'A C 0.3837(5) 0.7219(4) -0.5458(2) 0.0276(13) Uani 1 1 d .
H5'B H 0.3641 0.6765 -0.5114 0.033 Uiso 1 1 calc R
C5"A C 0.8605(6) 0.5230(7) -0.1424(2) 0.095(3) Uani 1 1 d .
H5"4 H 0.9378 0.5679 -0.1349 0.143 Uiso 1 1 calc R
H5"5 H 0.8810 0.4407 -0.1441 0.143 Uiso 1 1 calc R
H5"6 H 0.8070 0.5362 -0.1113 0.143 Uiso 1 1 calc R
C6A C 0.9069(5) 0.9005(4) -0.4677(2) 0.0329(14) Uani 1 1 d .
H6AA H 0.9850 0.8834 -0.4863 0.039 Uiso 1 1 calc R
C6"A C 0.7834(5) 0.4924(6) -0.2470(3) 0.0519(17) Uani 1 1 d .
H6"B H 0.8243 0.4195 -0.2453 0.062 Uiso 1 1 calc R
C6'A C 0.2705(5) 0.7212(4) -0.5909(2) 0.0343(15) Uani 1 1 d .
H6'B H 0.2275 0.6446 -0.5913 0.041 Uiso 1 1 calc R
C7"A C 0.7160(5) 0.5267(5) -0.2990(2) 0.0429(16) Uani 1 1 d .
H7"B H 0.7066 0.4755 -0.3309 0.051 Uiso 1 1 calc R
C7'A C 0.4373(6) 0.5596(4) -0.6622(2) 0.0569(19) Uani 1 1 d .
H7'4 H 0.3731 0.5151 -0.6448 0.085 Uiso 1 1 calc R
H7'5 H 0.5182 0.5203 -0.6552 0.085 Uiso 1 1 calc R
H7'6 H 0.4143 0.5662 -0.7038 0.085 Uiso 1 1 calc R
C7A C 0.9289(6) 0.9239(6) -0.3186(3) 0.089(3) Uani 1 1 d .
H7A1 H 0.8374 0.9297 -0.3245 0.134 Uiso 1 1 calc R
H7A2 H 0.9645 0.9994 -0.3072 0.134 Uiso 1 1 calc R
H7A3 H 0.9529 0.8673 -0.2883 0.134 Uiso 1 1 calc R
C8'A C 0.5454(5) 0.7514(5) -0.6600(2) 0.0500(16) Uani 1 1 d .
H8'4 H 0.5262 0.7590 -0.7017 0.075 Uiso 1 1 calc R
H8'5 H 0.6276 0.7147 -0.6517 0.075 Uiso 1 1 calc R
H8'6 H 0.5467 0.8280 -0.6421 0.075 Uiso 1 1 calc R
C8A C 1.1207(5) 0.8790(6) -0.3670(3) 0.067(2) Uani 1 1 d .
H8A1 H 1.1476 0.8161 -0.3405 0.101 Uiso 1 1 calc R
H8A2 H 1.1558 0.9521 -0.3517 0.101 Uiso 1 1 calc R
H8A3 H 1.1502 0.8640 -0.4047 0.101 Uiso 1 1 calc R
C9'A C 0.4467(5) 0.6780(5) -0.6359(2) 0.0378(14) Uani 1 1 d .
C9A C 0.9777(6) 0.8864(6) -0.3733(3) 0.0559(19) Uani 1 1 d .
H8 H 0.585(4) 0.795(4) -0.033(2) 0.05(2) Uiso 1 1 d .
H1 H 0.614(4) 1.212(4) 0.0714(19) 0.036(17) Uiso 1 1 d .
H8D H 0.410(5) 1.035(5) -0.477(3) 0.08(3) Uiso 1 1 d .

loop_
_atom_site_aniso_label
_atom_site_aniso_U_11
_atom_site_aniso_U_22
_atom_site_aniso_U_33
_atom_site_aniso_U_23
_atom_site_aniso_U_13
_atom_site_aniso_U_12
Br 0.0455(4) 0.0343(3) 0.0404(4) 0.0031(3) 0.0095(3) -0.0119(3)
Br' 0.0706(5) 0.0729(5) 0.0276(4) 0.0007(4) -0.0104(3) -0.0046(4)
S1 0.0309(8) 0.0334(9) 0.0276(8) -0.0008(7) 0.0032(7) -0.0036(7)
O1 0.029(2) 0.029(2) 0.022(2) -0.0029(18) -0.0012(17) 0.0024(17)
O2 0.044(2) 0.042(2) 0.028(2) 0.001(2) -0.0039(18) -0.014(2)
O3 0.030(2) 0.036(2) 0.034(2) 0.0067(19) -0.0017(19) -0.0002(19)
O4 0.048(3) 0.068(3) 0.028(2) 0.018(2) -0.0028(19) -0.005(2)
O5 0.033(2) 0.028(2) 0.049(3) -0.0110(18) 0.0105(19) -0.0025(17)
O6 0.042(2) 0.026(2) 0.037(2) -0.0025(19) -0.0033(19) 0.0080(19)
O7 0.032(2) 0.037(2) 0.035(2) -0.002(2) -0.0013(18) -0.0041(18)
O8 0.042(2) 0.031(2) 0.032(3) -0.003(2) 0.001(2) 0.0034(18)
N1 0.029(3) 0.021(3) 0.040(3) 0.002(2) 0.009(2) 0.002(2)
C1 0.027(3) 0.023(3) 0.033(4) 0.005(3) 0.007(3) 0.001(3)
C1' 0.050(4) 0.036(4) 0.027(3) 0.008(3) 0.002(3) -0.004(3)
C1" 0.021(3) 0.031(3) 0.040(4) -0.001(3) 0.005(3) 0.002(3)
C2' 0.047(4) 0.039(4) 0.019(3) 0.000(3) 0.007(3) 0.003(3)
C2 0.030(3) 0.025(3) 0.028(3) 0.002(3) -0.003(3) -0.008(3)
C2" 0.047(4) 0.061(5) 0.033(4) 0.001(3) 0.007(3) -0.028(3)
C3 0.023(3) 0.028(3) 0.019(3) -0.002(3) 0.003(2) 0.003(3)
C3' 0.025(3) 0.022(3) 0.038(4) 0.003(3) 0.011(3) -0.005(2)
C3" 0.052(5) 0.089(5) 0.065(5) -0.029(4) 0.021(4) -0.028(4)
C4' 0.026(3) 0.027(3) 0.018(3) -0.003(3) 0.000(2) -0.010(3)
C4 0.018(3) 0.027(3) 0.027(3) 0.007(3) 0.000(2) -0.005(2)
C4" 0.034(4) 0.035(4) 0.066(5) -0.013(4) 0.011(4) -0.012(3)
C5' 0.033(3) 0.028(3) 0.030(3) 0.002(3) 0.000(3) -0.004(3)
C5 0.017(3) 0.023(3) 0.031(3) 0.000(3) -0.002(2) -0.004(2)
C5" 0.062(5) 0.103(6) 0.094(6) -0.046(5) 0.027(4) -0.039(5)
C6' 0.037(3) 0.035(3) 0.023(3) 0.003(3) 0.001(3) 0.004(3)
C6 0.024(3) 0.029(3) 0.026(3) -0.003(3) 0.005(3) 0.001(2)
C6" 0.033(4) 0.040(4) 0.072(5) 0.008(4) 0.018(4) -0.007(3)
C7 0.035(4) 0.088(5) 0.059(5) -0.013(4) 0.000(3) -0.005(4)
C7' 0.040(4) 0.030(4) 0.054(4) 0.000(3) -0.009(3) 0.003(3)
C7" 0.045(4) 0.030(3) 0.041(4) 0.000(3) 0.007(3) 0.000(3)
C8 0.054(4) 0.050(4) 0.031(4) 0.001(3) -0.006(3) -0.007(3)
C8' 0.061(4) 0.035(3) 0.059(4) 0.012(4) 0.022(3) -0.002(3)
C9 0.031(4) 0.058(4) 0.035(4) 0.003(4) -0.001(3) -0.020(3)
C9' 0.033(3) 0.029(3) 0.034(4) 0.003(3) -0.006(3) 0.004(3)
BrA 0.0383(4) 0.0350(3) 0.0538(4) 0.0075(3) 0.0082(3) -0.0082(3)
Br'A 0.0443(4) 0.0809(6) 0.0984(6) 0.0063(5) -0.0282(4) -0.0001(4)
S1A 0.0396(9) 0.0334(9) 0.0414(10) 0.0012(8) 0.0154(8) -0.0007(8)
O1A 0.021(2) 0.040(2) 0.033(2) -0.0045(19) 0.0048(18) 0.0020(17)
O2A 0.045(3) 0.064(3) 0.049(3) 0.017(2) -0.009(2) 0.001(2)
O3A 0.055(3) 0.051(3) 0.037(2) -0.003(2) -0.011(2) -0.005(2)
O4A 0.072(3) 0.041(3) 0.064(3) 0.000(2) 0.038(2) 0.023(2)
O5A 0.043(2) 0.039(2) 0.048(3) 0.000(2) 0.004(2) -0.017(2)
O6A 0.039(2) 0.034(2) 0.035(2) 0.005(2) 0.0051(19) 0.0070(19)
O7A 0.039(2) 0.047(2) 0.040(2) 0.008(2) -0.0037(19) -0.003(2)
O8A 0.032(3) 0.033(2) 0.052(3) 0.001(2) 0.007(2) 0.005(2)
N1A 0.041(3) 0.031(3) 0.038(3) 0.003(3) 0.013(3) 0.000(2)
C1'A 0.028(3) 0.035(3) 0.052(4) 0.004(3) -0.001(3) -0.006(3)
C1"A 0.037(4) 0.038(4) 0.036(4) -0.009(3) 0.008(3) -0.014(3)
C1A 0.028(3) 0.028(3) 0.033(3) 0.002(3) 0.003(3) 0.001(3)
C2"A 0.073(5) 0.048(4) 0.048(4) -0.020(4) 0.024(4) -0.017(3)
C2A 0.023(3) 0.030(3) 0.034(4) 0.008(3) 0.007(3) 0.005(3)
C2'A 0.019(3) 0.049(4) 0.053(4) 0.017(3) 0.006(3) 0.001(3)
C3"A 0.058(5) 0.117(7) 0.029(4) -0.028(5) 0.014(4) -0.052(5)
C3A 0.021(3) 0.034(3) 0.036(4) 0.001(3) 0.006(3) -0.001(3)
C3'A 0.031(3) 0.025(3) 0.046(4) 0.004(3) 0.015(3) -0.002(3)
C4A 0.030(3) 0.023(3) 0.032(3) 0.001(3) 0.002(3) -0.001(3)
C4"A 0.041(4) 0.103(7) 0.037(5) 0.012(4) 0.006(4) -0.017(4)
C4'A 0.023(3) 0.025(3) 0.036(4) 0.002(3) 0.004(3) -0.007(2)
C5A 0.029(3) 0.031(3) 0.034(3) 0.007(3) 0.002(3) 0.001(3)
C5'A 0.026(3) 0.027(3) 0.030(3) 0.003(3) 0.004(3) -0.001(2)
C5"A 0.049(5) 0.205(9) 0.031(4) 0.020(5) -0.010(3) -0.014(5)
C6A 0.028(3) 0.052(4) 0.018(3) 0.004(3) -0.001(3) -0.003(3)
C6"A 0.040(4) 0.077(5) 0.039(4) 0.017(4) 0.007(3) 0.009(4)
C6'A 0.031(3) 0.029(4) 0.045(4) 0.006(3) 0.013(3) -0.009(3)
C7"A 0.059(4) 0.044(4) 0.026(4) 0.000(3) 0.010(3) -0.007(3)
C7'A 0.092(5) 0.037(4) 0.044(4) -0.007(3) 0.017(4) -0.007(3)
C7A 0.092(6) 0.129(7) 0.046(5) -0.018(5) 0.002(4) 0.040(5)
C8'A 0.056(4) 0.058(4) 0.038(4) 0.006(4) 0.013(3) -0.007(4)
C8A 0.035(4) 0.100(6) 0.064(5) -0.007(4) -0.010(4) 0.003(4)
C9'A 0.041(4) 0.042(4) 0.030(4) -0.003(3) 0.003(3) -0.002(3)
C9A 0.058(5) 0.075(5) 0.030(4) -0.006(4) -0.016(4) 0.014(4)

loop_
_atom_type_symbol
_atom_type_description
_atom_type_scat_dispersion_real
_atom_type_scat_dispersion_imag
_atom_type_scat_source
C C 0.0033 0.0016 'International Tables Vol C Tables 4.2.6.8 and 6.1.1.4'
H H 0.0000 0.0000 'International Tables Vol C Tables 4.2.6.8 and 6.1.1.4'
N N 0.0061 0.0033 'International Tables Vol C Tables 4.2.6.8 and 6.1.1.4'
O O 0.0106 0.0060 'International Tables Vol C Tables 4.2.6.8 and 6.1.1.4'
S S 0.1246 0.1234 'International Tables Vol C Tables 4.2.6.8 and 6.1.1.4'
Br Br -0.2901 2.4595 'International Tables Vol C Tables 4.2.6.8 and 6.1.1.4'

loop_
_geom_angle_atom_site_label_1
_geom_angle_atom_site_label_2
_geom_angle_atom_site_label_3
_geom_angle
O5 S1 O4 117.7(2)
O5 S1 N1 108.3(2)
O4 S1 N1 111.0(2)
O5 S1 C1" 108.5(2)
O4 S1 C1" 106.0(2)
N1 S1 C1" 104.5(2)
C4' O1 C3 117.6(3)
C5 O2 C9 108.6(4)
C6 O3 C9 107.6(4)
C5' O6 C9' 109.1(4)
C6' O7 C9' 106.1(4)
C4 N1 S1 123.8(3)
C2 C1 C6 124.9(5)
C2 C1 Br 120.3(4)
C6 C1 Br 114.6(4)
C2' C1' C6' 123.6(5)
C2' C1' Br' 121.8(4)
C6' C1' Br' 114.5(4)
C7" C1" C2" 121.2(5)
C7" C1" S1 117.7(4)
C2" C1" S1 121.1(4)
C1' C2' C3' 123.7(5)
C1 C2 C3 121.7(5)
C3" C2" C1" 118.5(5)
O1 C3 C2 111.8(4)
O1 C3 C4 105.1(4)
C2 C3 C4 111.4(4)
O8 C3' C2' 107.4(4)
O8 C3' C4' 111.3(4)
C2' C3' C4' 111.1(4)
C2" C3" C4" 122.6(6)
O1 C4' C5' 114.3(4)
O1 C4' C3' 103.7(4)
C5' C4' C3' 108.5(4)
N1 C4 C5 110.7(4)
N1 C4 C3 111.7(4)
C5 C4 C3 111.4(4)
C6" C4" C3" 117.2(6)
C6" C4" C5" 121.7(6)
C3" C4" C5" 121.1(6)
O6 C5' C4' 113.1(4)
O6 C5' C6' 101.2(4)
C4' C5' C6' 111.6(4)
O2 C5 C6 104.2(4)
O2 C5 C4 112.5(4)
C6 C5 C4 112.1(4)
O7 C6' C1' 110.8(4)
O7 C6' C5' 101.0(4)
C1' C6' C5' 113.0(4)
O3 C6 C1 110.8(4)
O3 C6 C5 100.9(4)
C1 C6 C5 114.0(4)
C4" C6" C7" 122.3(6)
C1" C7" C6" 118.1(5)
O3 C9 O2 104.6(4)
O3 C9 C7 109.2(5)
O2 C9 C7 111.5(5)
O3 C9 C8 109.6(4)
O2 C9 C8 106.7(5)
C7 C9 C8 114.8(5)
O7 C9' O6 105.1(4)
O7 C9' C8' 109.5(4)
O6 C9' C8' 109.3(4)
O7 C9' C7' 111.0(4)
O6 C9' C7' 108.8(4)
C8' C9' C7' 112.8(4)
O4A S1A O5A 120.9(2)
O4A S1A N1A 110.8(2)
O5A S1A N1A 105.5(2)
O4A S1A C1"A 106.8(3)
O5A S1A C1"A 106.2(2)
N1A S1A C1"A 105.6(2)
C4'A O1A C3A 117.9(4)
C5A O2A C9A 107.5(4)
C9A O3A C6A 105.4(4)
C5'A O6A C9'A 108.2(4)
C9'A O7A C6'A 107.9(4)
C4A N1A S1A 124.8(4)
C2'A C1'A C6'A 123.3(5)
C2'A C1'A Br'A 120.9(4)
C6'A C1'A Br'A 115.8(4)
C7"A C1"A C2"A 119.6(6)
C7"A C1"A S1A 119.6(4)
C2"A C1"A S1A 120.5(5)
C2A C1A C6A 124.0(5)
C2A C1A BrA 121.3(4)
C6A C1A BrA 114.6(4)
C3"A C2"A C1"A 119.3(6)
C1A C2A C3A 121.7(5)
C1'A C2'A C3'A 122.1(5)
C2"A C3"A C4"A 122.5(7)
O1A C3A C2A 109.9(4)
O1A C3A C4A 105.2(4)
C2A C3A C4A 111.8(4)
O8A C3'A C2'A 106.8(5)
O8A C3'A C4'A 111.3(4)
C2'A C3'A C4'A 111.0(5)
N1A C4A C5A 110.8(4)
N1A C4A C3A 110.8(4)
C5A C4A C3A 109.1(4)
C6"A C4"A C3"A 116.9(7)
C6"A C4"A C5"A 122.8(7)
C3"A C4"A C5"A 120.3(7)
O1A C4'A C3'A 104.5(4)
O1A C4'A C5'A 113.3(4)
C3'A C4'A C5'A 109.5(4)
O2A C5A C4A 111.8(4)
O2A C5A C6A 102.7(4)
C4A C5A C6A 114.4(4)
O6A C5'A C6'A 102.9(4)
O6A C5'A C4'A 113.9(4)
C6'A C5'A C4'A 111.1(4)
O3A C6A C1A 109.0(4)
O3A C6A C5A 101.9(4)
C1A C6A C5A 113.1(4)
C4"A C6"A C7"A 122.1(6)
O7A C6'A C1'A 110.1(4)
O7A C6'A C5'A 100.9(4)
C1'A C6'A C5'A 115.1(5)
C1"A C7"A C6"A 119.4(6)
O7A C9'A O6A 106.0(4)
O7A C9'A C7'A 111.4(5)
O6A C9'A C7'A 107.3(5)
O7A C9'A C8'A 109.3(5)
O6A C9'A C8'A 109.9(4)
C7'A C9'A C8'A 112.6(5)
O3A C9A O2A 107.3(5)
O3A C9A C7A 107.5(5)
O2A C9A C7A 110.4(6)
O3A C9A C8A 111.0(6)
O2A C9A C8A 109.0(5)
C7A C9A C8A 111.6(5)

loop_
_geom_bond_atom_site_label_1
_geom_bond_atom_site_label_2
_geom_bond_distance
Br C1 1.909(5)
Br' C1' 1.890(5)
S1 O5 1.430(3)
S1 O4 1.438(3)
S1 N1 1.610(4)
S1 C1" 1.767(5)
O1 C4' 1.419(5)
O1 C3 1.437(5)
O2 C5 1.401(5)
O2 C9 1.461(6)
O3 C6 1.427(5)
O3 C9 1.432(6)
O6 C5' 1.428(5)
O6 C9' 1.445(6)
O7 C6' 1.411(5)
O7 C9' 1.427(6)
O8 C3' 1.432(5)
N1 C4 1.468(5)
C1 C2 1.313(6)
C1 C6 1.492(6)
C1' C2' 1.303(6)
C1' C6' 1.493(7)
C1" C7" 1.370(6)
C1" C2" 1.387(6)
C2' C3' 1.496(7)
C2 C3 1.500(6)
C2" C3" 1.371(7)
C3 C4 1.520(6)
C3' C4' 1.531(6)
C3" C4" 1.386(8)
C4' C5' 1.521(7)
C4 C5 1.517(6)
C4" C6" 1.366(8)
C4" C5" 1.513(7)
C5' C6' 1.550(6)
C5 C6 1.512(6)
C6" C7" 1.405(7)
C7 C9 1.483(7)
C7' C9' 1.516(6)
C8 C9 1.511(7)
C8' C9' 1.514(6)
BrA C1A 1.893(5)
Br'A C1'A 1.883(5)
S1A O4A 1.417(3)
S1A O5A 1.432(3)
S1A N1A 1.611(4)
S1A C1"A 1.764(6)
O1A C4'A 1.423(5)
O1A C3A 1.443(5)
O2A C5A 1.426(5)
O2A C9A 1.433(7)
O3A C9A 1.419(7)
O3A C6A 1.426(5)
O6A C5'A 1.419(5)
O6A C9'A 1.454(6)
O7A C9'A 1.411(6)
O7A C6'A 1.442(5)
O8A C3'A 1.435(6)
N1A C4A 1.469(6)
C1'A C2'A 1.330(7)
C1'A C6'A 1.481(7)
C1"A C7"A 1.374(7)
C1"A C2"A 1.390(7)
C1A C2A 1.313(6)
C1A C6A 1.510(6)
C2"A C3"A 1.380(8)
C2A C3A 1.509(6)
C2'A C3'A 1.490(7)
C3"A C4"A 1.392(9)
C3A C4A 1.523(6)
C3'A C4'A 1.512(6)
C4A C5A 1.502(6)
C4"A C6"A 1.365(8)
C4"A C5"A 1.510(8)
C4'A C5'A 1.536(6)
C5A C6A 1.513(6)
C5'A C6'A 1.526(7)
C6"A C7"A 1.406(7)
C7'A C9'A 1.501(7)
C7A C9A 1.490(8)
C8'A C9'A 1.509(7)
C8A C9A 1.529(8)

loop_
_geom_hbond_atom_site_label_D
_geom_hbond_atom_site_label_H
_geom_hbond_atom_site_label_A
_geom_hbond_distance_DH
_geom_hbond_distance_HA
_geom_hbond_distance_DA
_geom_hbond_angle_DHA
_geom_hbond_site_symmetry_A
N1A H1AA O8A 0.87(4) 2.01(4) 2.869(6) 169(4) 2_644
O8 H8 O6 0.86(5) 2.17(5) 2.822(5) 133(5) 2_645
N1 H1 O8 0.88(4) 2.04(4) 2.868(6) 155(4) 2_655
O8A H8D O6A 0.86(6) 2.19(6) 2.915(5) 141(5) 2_654
